data_7037270
loop_
_publ_author_name
'Thiele, G.'
'Donsbach, C.'
'Riedel, R.'
'Marsch, M.'
'Harms, K.'
'Dehnen, S.'

_publ_section_title
;
 Smallest molecular chalcogenidometalate anions of the heaviest metals:
 syntheses, structures, and their interconversion.
;
_journal_issue 14
_journal_name_full 'Dalton transactions (Cambridge, England : 2003)'
_journal_page_first 5958
_journal_page_last 5967
_journal_paper_doi 10.1039/c5dt03996g
_journal_volume 45
_journal_year 2016
_chemical_formula_moiety '0.17(K126 O96 Te72 Tl18)'
_chemical_formula_sum 'K21 O16 Te12 Tl3'
_chemical_formula_weight 3221.41
_space_group_crystal_system trigonal
_space_group_IT_number 167
_space_group_name_Hall '-R 3 2"c'
_space_group_name_H-M_alt 'R -3 c'
_symmetry_space_group_name_Hall '-R 3 2"c'
_symmetry_space_group_name_H-M 'R -3 c :H'
_audit_creation_date 2015-09-10
_audit_creation_method
;
Olex2 1.2
(compiled 2015.01.26 svn.r3150 for OlexSys, GUI svn.r4998)
;
_audit_update_record
;
2015-10-12 deposited with the CCDC.
2015-11-13 downloaded from the CCDC.
;
_cell_angle_alpha 90
_cell_angle_beta 90
_cell_angle_gamma 120
_cell_formula_units_Z 6
_cell_length_a 16.9135(16)
_cell_length_b 16.9135(16)
_cell_length_c 39.226(6)
_cell_measurement_temperature 293
_cell_volume 9718(2)
_computing_molecular_graphics 'Olex2 (Dolomanov et al., 2009)'
_computing_publication_material 'Olex2 (Dolomanov et al., 2009)'
_computing_structure_refinement 'ShelXL (Sheldrick, 2008)'
_diffrn_ambient_temperature 293
_diffrn_measured_fraction_theta_full 0.993
_diffrn_measured_fraction_theta_max 0.993
_diffrn_measurement_device 'STOE IPDS'
_diffrn_measurement_method '\w scans'
_diffrn_radiation_monochromator graphite
_diffrn_radiation_probe x-ray
_diffrn_radiation_type MoK\a
_diffrn_radiation_wavelength 0.71073
_diffrn_reflns_av_R_equivalents 0.2312
_diffrn_reflns_av_unetI/netI 0.1142
_diffrn_reflns_Laue_measured_fraction_full 0.993
_diffrn_reflns_Laue_measured_fraction_max 0.993
_diffrn_reflns_limit_h_max 20
_diffrn_reflns_limit_h_min -20
_diffrn_reflns_limit_k_max 20
_diffrn_reflns_limit_k_min -20
_diffrn_reflns_limit_l_max 47
_diffrn_reflns_limit_l_min -47
_diffrn_reflns_number 19680
_diffrn_reflns_point_group_measured_fraction_full 0.993
_diffrn_reflns_point_group_measured_fraction_max 0.993
_diffrn_reflns_theta_full 25.506
_diffrn_reflns_theta_max 25.506
_diffrn_reflns_theta_min 2.408
_exptl_absorpt_coefficient_mu 14.126
_exptl_absorpt_correction_T_max 0.0816
_exptl_absorpt_correction_T_min 0.0125
_exptl_absorpt_correction_type numerical
_exptl_absorpt_process_details 'STOE X-AREA'
_exptl_crystal_colour red
_exptl_crystal_colour_primary red
_exptl_crystal_density_diffrn 3.303
_exptl_crystal_description block
_exptl_crystal_F_000 8364
_exptl_crystal_size_max 0.3
_exptl_crystal_size_mid 0.21
_exptl_crystal_size_min 0.2
_refine_diff_density_max 1.667
_refine_diff_density_min -2.212
_refine_diff_density_rms 0.364
_refine_ls_extinction_method none
_refine_ls_goodness_of_fit_ref 0.892
_refine_ls_hydrogen_treatment undef
_refine_ls_matrix_type full
_refine_ls_number_parameters 81
_refine_ls_number_reflns 2014
_refine_ls_number_restraints 0
_refine_ls_restrained_S_all 0.892
_refine_ls_R_factor_all 0.0855
_refine_ls_R_factor_gt 0.0583
_refine_ls_shift/su_max 0.000
_refine_ls_shift/su_mean 0.000
_refine_ls_structure_factor_coef Fsqd
_refine_ls_weighting_details 'w=1/[\s^2^(Fo^2^)+(0.0824P)^2^] where P=(Fo^2^+2Fc^2^)/3'
_refine_ls_weighting_scheme calc
_refine_ls_wR_factor_gt 0.1340
_refine_ls_wR_factor_ref 0.1449
_reflns_Friedel_coverage 0.000
_reflns_number_gt 1330
_reflns_number_total 2014
_reflns_threshold_expression 'I > 2\s(I)'
_cod_data_source_file c5dt03996g2.cif
_cod_data_source_block Compound8
_cod_depositor_comments 'Adding full bibliography for 7037263--7037272.cif.'
_cod_database_code 7037270
_shelx_space_group_comment
;
The symmetry employed for this shelxl refinement is uniquely defined
by the following loop, which should always be used as a source of
symmetry information in preference to the above space-group names.
They are only intended as comments.
;
_olex2_refinement_description
;
;
_shelx_shelxl_version_number 2014/7
_olex2_submission_special_instructions 'No special instructions were received'

loop_
_space_group_symop_operation_xyz
'x, y, z'
'-y, x-y, z'
'-x+y, -x, z'
'y, x, -z+1/2'
'x-y, -y, -z+1/2'
'-x, -x+y, -z+1/2'
'x+2/3, y+1/3, z+1/3'
'-y+2/3, x-y+1/3, z+1/3'
'-x+y+2/3, -x+1/3, z+1/3'
'y+2/3, x+1/3, -z+5/6'
'x-y+2/3, -y+1/3, -z+5/6'
'-x+2/3, -x+y+1/3, -z+5/6'
'x+1/3, y+2/3, z+2/3'
'-y+1/3, x-y+2/3, z+2/3'
'-x+y+1/3, -x+2/3, z+2/3'
'y+1/3, x+2/3, -z+7/6'
'x-y+1/3, -y+2/3, -z+7/6'
'-x+1/3, -x+y+2/3, -z+7/6'
'-x, -y, -z'
'y, -x+y, -z'
'x-y, x, -z'
'-y, -x, z-1/2'
'-x+y, y, z-1/2'
'x, x-y, z-1/2'
'-x+2/3, -y+1/3, -z+1/3'
'y+2/3, -x+y+1/3, -z+1/3'
'x-y+2/3, x+1/3, -z+1/3'
'-y+2/3, -x+1/3, z-1/6'
'-x+y+2/3, y+1/3, z-1/6'
'x+2/3, x-y+1/3, z-1/6'
'-x+1/3, -y+2/3, -z+2/3'
'y+1/3, -x+y+2/3, -z+2/3'
'x-y+1/3, x+2/3, -z+2/3'
'-y+1/3, -x+2/3, z+1/6'
'-x+y+1/3, y+2/3, z+1/6'
'x+1/3, x-y+2/3, z+1/6'

loop_
_atom_site_label
_atom_site_type_symbol
_atom_site_fract_x
_atom_site_fract_y
_atom_site_fract_z
_atom_site_U_iso_or_equiv
_atom_site_adp_type
_atom_site_occupancy
_atom_site_site_symmetry_order
_atom_site_calc_flag
_atom_site_refinement_flags_posn
_atom_site_refinement_flags_adp
_atom_site_refinement_flags_occupancy
Tl1 Tl 0.23819(5) 0.3333 0.0833 0.0360(3) Uani 1 2 d S T P
Te2 Te 0.07693(8) 0.20028(8) 0.05017(2) 0.0397(3) Uani 1 1 d . . .
Te1 Te 0.38645(8) 0.42768(8) 0.03726(3) 0.0453(3) Uani 1 1 d . . .
K4 K 0.5945(3) 0.4255(4) 0.03562(12) 0.0676(13) Uani 1 1 d . . .
K5 K 0.0000 0.0000 0.0000 0.043(2) Uani 1 6 d S T P
K3 K 0.0735(3) 0.4133(3) 0.04240(9) 0.0464(9) Uani 1 1 d . . .
K2 K 0.2683(3) 0.1609(3) 0.03646(9) 0.0533(10) Uani 1 1 d . . .
K1 K 0.0000 0.0000 0.1094(2) 0.074(2) Uani 1 3 d S T P
O1 O -0.0792(12) 0.3333 0.0833 0.057(5) Uani 1 2 d S T P
O2 O 0.2406(10) 0.5088(11) 0.0075(3) 0.060(3) Uani 1 1 d . . .
O3 O 0.7755(11) 0.5378(12) 0.0551(3) 0.067(4) Uani 1 1 d . . .
O4 O 0.6667 0.3333 0.0833 0.076(11) Uani 1 6 d S T P

loop_
_atom_site_aniso_label
_atom_site_aniso_U_11
_atom_site_aniso_U_22
_atom_site_aniso_U_33
_atom_site_aniso_U_23
_atom_site_aniso_U_13
_atom_site_aniso_U_12
Tl1 0.0351(4) 0.0355(5) 0.0376(4) -0.0023(3) -0.00117(16) 0.0178(2)
Te2 0.0372(6) 0.0378(6) 0.0409(5) -0.0069(4) -0.0039(4) 0.0164(5)
Te1 0.0412(7) 0.0473(7) 0.0447(5) 0.0021(4) 0.0072(4) 0.0200(6)
K4 0.050(3) 0.061(3) 0.080(3) -0.021(2) -0.005(2) 0.019(2)
K5 0.041(3) 0.041(3) 0.045(4) 0.000 0.000 0.0207(16)
K3 0.050(2) 0.045(2) 0.0441(18) 0.0029(15) 0.0015(15) 0.0239(19)
K2 0.050(2) 0.052(3) 0.0527(19) -0.0026(17) -0.0048(17) 0.021(2)
K1 0.083(4) 0.083(4) 0.056(4) 0.000 0.000 0.042(2)
O1 0.060(9) 0.067(13) 0.046(9) 0.008(8) 0.004(4) 0.033(7)
O2 0.058(9) 0.071(10) 0.062(7) 0.012(7) 0.005(6) 0.042(8)
O3 0.065(10) 0.078(11) 0.069(8) -0.030(7) -0.008(7) 0.043(9)
O4 0.076(18) 0.076(18) 0.08(2) 0.000 0.000 0.038(9)

loop_
_atom_type_symbol
_atom_type_description
_atom_type_scat_dispersion_real
_atom_type_scat_dispersion_imag
_atom_type_scat_source
K K 0.2009 0.2494 'International Tables Vol C Tables 4.2.6.8 and 6.1.1.4'
O O 0.0106 0.0060 'International Tables Vol C Tables 4.2.6.8 and 6.1.1.4'
Te Te -0.5308 1.6751 'International Tables Vol C Tables 4.2.6.8 and 6.1.1.4'
Tl Tl -2.8358 9.6688 'International Tables Vol C Tables 4.2.6.8 and 6.1.1.4'

loop_
_geom_angle_atom_site_label_1
_geom_angle_atom_site_label_2
_geom_angle_atom_site_label_3
_geom_angle
_geom_angle_site_symmetry_1
_geom_angle_site_symmetry_3
Te2 Tl1 Te2 111.27(5) . 17_554
Te2 Tl1 Te1 107.26(3) 17_554 .
Te2 Tl1 Te1 112.43(3) 17_554 17_554
Te2 Tl1 Te1 112.43(3) . .
Te2 Tl1 Te1 107.26(3) . 17_554
Te2 Tl1 K3 59.56(6) . 17_554
Te2 Tl1 K3 59.56(6) 17_554 .
Te2 Tl1 K3 61.81(7) . .
Te2 Tl1 K3 61.81(7) 17_554 17_554
Te2 Tl1 K2 66.61(7) 17_554 17_554
Te2 Tl1 K2 177.09(7) 17_554 .
Te2 Tl1 K2 66.61(7) . .
Te2 Tl1 K2 177.09(7) . 17_554
Te1 Tl1 Te1 106.15(6) . 17_554
Te1 Tl1 K3 156.77(6) 17_554 .
Te1 Tl1 K3 97.07(6) . .
Te1 Tl1 K3 97.07(6) 17_554 17_554
Te1 Tl1 K3 156.77(6) . 17_554
Te1 Tl1 K2 72.29(7) 17_554 17_554
Te1 Tl1 K2 70.36(7) 17_554 .
Te1 Tl1 K2 70.36(7) . 17_554
Te1 Tl1 K2 72.29(7) . .
K3 Tl1 K3 59.72(11) . 17_554
K2 Tl1 K3 117.51(9) 17_554 .
K2 Tl1 K3 117.55(8) . .
K2 Tl1 K3 117.50(9) . 17_554
K2 Tl1 K3 117.56(8) 17_554 17_554
K2 Tl1 K2 115.59(14) . 17_554
Tl1 Te2 K5 139.29(4) . .
Tl1 Te2 K3 76.66(7) . 17_554
Tl1 Te2 K3 74.85(7) . .
Tl1 Te2 K2 104.84(8) . 21
Tl1 Te2 K2 67.94(7) . .
Tl1 Te2 K2 147.85(8) . 2
Tl1 Te2 K1 101.15(8) . .
K5 Te2 K3 135.77(7) . .
K5 Te2 K2 71.37(7) . .
K5 Te2 K1 71.76(10) . .
K3 Te2 K5 133.99(7) 17_554 .
K3 Te2 K3 67.19(11) 17_554 .
K3 Te2 K2 128.38(10) . .
K3 Te2 K2 135.86(10) 17_554 21
K3 Te2 K2 131.99(9) 17_554 .
K3 Te2 K2 74.30(9) 17_554 2
K3 Te2 K1 73.67(10) 17_554 .
K3 Te2 K1 140.55(10) . .
K2 Te2 K5 72.72(7) 21 .
K2 Te2 K5 72.59(7) 2 .
K2 Te2 K3 81.38(10) 2 .
K2 Te2 K3 70.75(9) 21 .
K2 Te2 K2 86.97(8) 21 2
K2 Te2 K2 143.82(11) 2 .
K2 Te2 K2 85.40(8) 21 .
K2 Te2 K1 83.68(8) 2 .
K2 Te2 K1 144.45(12) 21 .
K2 Te2 K1 82.30(7) . .
Tl1 Te1 K4 127.42(10) . .
Tl1 Te1 K4 128.65(9) . 19_665
Tl1 Te1 K3 125.44(8) . 20
Tl1 Te1 K3 130.08(7) . 2_665
Tl1 Te1 K2 65.22(7) . 17_554
Tl1 Te1 K2 63.90(7) . .
K4 Te1 K4 103.91(12) . 19_665
K4 Te1 K3 69.33(10) . 20
K4 Te1 K3 67.97(11) . 2_665
K4 Te1 K3 66.51(9) 19_665 2_665
K4 Te1 K2 125.43(10) 19_665 17_554
K4 Te1 K2 85.69(12) . .
K4 Te1 K2 87.29(10) . 17_554
K4 Te1 K2 126.24(10) 19_665 .
K3 Te1 K4 67.52(10) 20 19_665
K3 Te1 K3 104.47(8) 20 2_665
K3 Te1 K2 156.12(10) 20 17_554
K3 Te1 K2 153.46(10) 2_665 .
K3 Te1 K2 67.22(9) 20 .
K3 Te1 K2 69.34(9) 2_665 17_554
K2 Te1 K2 107.52(8) 17_554 .
Te1 K4 Te1 76.09(12) . 19_665
Te1 K4 K4 116.5(2) . 2_655
Te1 K4 K4 129.24(7) 19_665 2_655
Te1 K4 K3 55.87(10) . 20
Te1 K4 K3 57.85(10) . 2_665
Te1 K4 K3 56.76(9) 19_665 20
Te1 K4 K3 54.95(10) 19_665 2_665
K3 K4 K4 173.21(17) 2_665 2_655
K3 K4 K4 88.56(15) 20 2_655
K3 K4 K3 90.59(14) 2_665 20
O1 K4 Te1 90.5(3) 2_665 19_665
O1 K4 Te1 86.1(2) 2_665 .
O1 K4 K4 136.6(3) 2_665 2_655
O1 K4 K3 132.9(3) 2_665 20
O1 K4 K3 42.9(3) 2_665 2_665
O1 K4 O3 51.1(3) 2_665 18_654
O1 K4 O4 90.0(3) 2_665 .
O2 K4 Te1 90.0(3) 20 19_665
O2 K4 Te1 139.5(3) 19_665 .
O2 K4 Te1 88.6(4) 20 .
O2 K4 Te1 63.7(3) 19_665 19_665
O2 K4 K4 45.1(3) 20 2_655
O2 K4 K4 87.8(3) 19_665 2_655
O2 K4 K3 134.5(3) 20 2_665
O2 K4 K3 99.0(3) 19_665 2_665
O2 K4 K3 96.0(3) 19_665 20
O2 K4 K3 43.9(3) 20 20
O2 K4 O1 97.8(3) 19_665 2_665
O2 K4 O1 174.4(4) 20 2_665
O2 K4 O2 87.4(6) 20 19_665
O2 K4 O3 52.3(4) 20 2_655
O2 K4 O3 135.5(4) 19_665 18_654
O2 K4 O3 125.6(4) 20 18_654
O2 K4 O4 92.0(3) 20 .
O2 K4 O4 90.0(3) 19_665 .
O3 K4 Te1 138.4(4) . .
O3 K4 Te1 133.9(3) 18_654 19_665
O3 K4 Te1 133.9(4) 2_655 19_665
O3 K4 Te1 93.2(4) . 19_665
O3 K4 Te1 76.6(3) 18_654 .
O3 K4 Te1 77.4(3) 2_655 .
O3 K4 K4 96.2(3) 18_654 2_655
O3 K4 K4 41.6(3) 2_655 2_655
O3 K4 K4 101.5(4) . 2_655
O3 K4 K3 145.9(4) . 20
O3 K4 K3 131.7(3) 2_655 2_665
O3 K4 K3 82.9(4) . 2_665
O3 K4 K3 77.1(3) 2_655 20
O3 K4 K3 79.0(3) 18_654 2_665
O3 K4 K3 128.3(3) 18_654 20
O3 K4 O1 124.4(4) 2_655 2_665
O3 K4 O1 53.5(3) . 2_665
O3 K4 O2 132.1(5) . 20
O3 K4 O2 52.6(4) . 19_665
O3 K4 O2 128.4(5) 2_655 19_665
O3 K4 O3 73.4(5) 2_655 18_654
O3 K4 O3 83.3(5) . 18_654
O3 K4 O3 130.8(7) . 2_655
O3 K4 O4 63.1(3) 18_654 .
O3 K4 O4 64.6(4) 2_655 .
O3 K4 O4 66.2(4) . .
O4 K4 Te1 130.36(17) . .
O4 K4 Te1 153.50(17) . 19_665
O4 K4 K4 46.82(6) . 2_655
O4 K4 K3 132.69(14) . 2_665
O4 K4 K3 134.78(17) . 20
Te2 K5 Te2 180.0 . 19
Te2 K5 Te2 92.30(2) 21 20
Te2 K5 Te2 87.70(2) 21 2
Te2 K5 Te2 87.70(2) . 21
Te2 K5 Te2 92.30(2) . 2
Te2 K5 Te2 92.30(2) 19 21
Te2 K5 Te2 92.30(2) 19 20
Te2 K5 Te2 92.30(2) . 3
Te2 K5 Te2 87.70(2) 3 20
Te2 K5 Te2 87.70(2) 19 3
Te2 K5 Te2 87.70(2) 19 2
Te2 K5 Te2 180.00(4) 21 3
Te2 K5 Te2 92.30(2) 3 2
Te2 K5 Te2 87.70(2) . 20
Te2 K5 Te2 180.00(7) 20 2
Te2 K5 K2 55.44(7) 3 3
Te2 K5 K2 124.56(7) 19 .
Te2 K5 K2 126.49(6) . 3
Te2 K5 K2 53.69(6) 2 3
Te2 K5 K2 53.69(6) 20 21
Te2 K5 K2 53.69(6) 19 20
Te2 K5 K2 124.56(7) 21 3
Te2 K5 K2 53.51(6) 3 20
Te2 K5 K2 53.51(6) 20 .
Te2 K5 K2 124.56(7) 2 20
Te2 K5 K2 126.31(6) 2 21
Te2 K5 K2 126.31(6) 19 2
Te2 K5 K2 53.51(6) 19 3
Te2 K5 K2 126.49(6) 3 2
Te2 K5 K2 55.44(7) 2 2
Te2 K5 K2 126.31(6) 20 3
Te2 K5 K2 124.56(7) . 19
Te2 K5 K2 126.31(6) . 20
Te2 K5 K2 55.44(7) 19 19
Te2 K5 K2 126.49(6) 21 20
Te2 K5 K2 53.69(6) 21 19
Te2 K5 K2 55.44(7) 20 20
Te2 K5 K2 126.31(6) 3 19
Te2 K5 K2 53.69(6) . 2
Te2 K5 K2 126.49(6) 20 19
Te2 K5 K2 53.51(6) 21 2
Te2 K5 K2 53.51(6) 2 19
Te2 K5 K2 124.56(7) 20 2
Te2 K5 K2 53.51(6) . 21
Te2 K5 K2 55.44(7) . .
Te2 K5 K2 126.49(6) 19 21
Te2 K5 K2 53.69(6) 3 .
Te2 K5 K2 55.44(7) 21 21
Te2 K5 K2 126.49(6) 2 .
Te2 K5 K2 124.56(7) 3 21
Te2 K5 K2 126.31(6) 21 .
K2 K5 K2 70.94(5) 19 2
K2 K5 K2 109.06(5) 21 20
K2 K5 K2 109.06(5) 2 .
K2 K5 K2 70.94(5) 21 2
K2 K5 K2 109.06(5) 3 .
K2 K5 K2 109.06(5) 3 2
K2 K5 K2 109.06(5) 19 20
K2 K5 K2 180.00(12) 20 2
K2 K5 K2 70.94(5) 21 .
K2 K5 K2 109.06(5) 19 21
K2 K5 K2 70.94(5) 20 .
K2 K5 K2 70.94(5) 19 3
K2 K5 K2 70.94(5) 3 20
K2 K5 K2 180.00(12) 21 3
K2 K5 K2 180.0 19 .
Tl1 K3 K4 152.02(12) . 3_565
Tl1 K3 K4 118.55(13) . 21
Tl1 K3 K2 95.85(9) . 18_554
Tl1 K3 K2 76.95(9) . 21
Te2 K3 Tl1 43.78(5) 17_554 .
Te2 K3 Tl1 43.34(5) . .
Te2 K3 Te2 81.44(9) 17_554 .
Te2 K3 Te1 100.89(10) 17_554 3_565
Te2 K3 Te1 173.25(13) . 3_565
Te2 K3 Te1 172.54(13) 17_554 21
Te2 K3 K4 125.78(12) 17_554 3_565
Te2 K3 K4 127.83(13) . 21
Te2 K3 K4 117.75(13) 17_554 21
Te2 K3 K4 119.35(13) . 3_565
Te2 K3 K3 57.70(8) 17_554 17_554
Te2 K3 K3 55.11(9) . 17_554
Te2 K3 K2 53.01(8) 17_554 18_554
Te2 K3 K2 121.62(11) . 18_554
Te2 K3 K2 119.70(13) 17_554 21
Te2 K3 K2 53.46(8) . 21
Te1 K3 Tl1 141.28(11) 3_565 .
Te1 K3 Tl1 137.12(11) 21 .
Te1 K3 Te2 102.87(10) 21 .
Te1 K3 Te1 75.53(8) 21 3_565
Te1 K3 K4 57.53(9) 21 3_565
Te1 K3 K4 56.73(10) 3_565 21
Te1 K3 K4 54.18(9) 3_565 3_565
Te1 K3 K4 54.80(9) 21 21
Te1 K3 K3 129.76(14) 21 17_554
Te1 K3 K3 120.78(11) 3_565 17_554
Te1 K3 K2 128.80(11) 3_565 21
Te1 K3 K2 127.03(13) 21 18_554
Te1 K3 K2 56.81(8) 3_565 18_554
Te1 K3 K2 60.19(8) 21 21
K4 K3 K4 89.41(14) 3_565 21
K4 K3 K2 111.60(13) 3_565 21
K4 K3 K2 75.29(11) 3_565 18_554
K4 K3 K2 76.35(11) 21 21
K4 K3 K2 106.68(13) 21 18_554
K3 K3 Tl1 60.14(5) 17_554 .
K3 K3 K4 175.03(18) 17_554 21
K3 K3 K4 92.08(9) 17_554 3_565
K3 K3 K2 69.17(11) 17_554 18_554
K3 K3 K2 107.44(14) 17_554 21
K2 K3 K2 172.71(15) 21 18_554
O1 K3 Tl1 103.9(3) . .
O1 K3 Te2 88.7(3) . 17_554
O1 K3 Te2 86.6(3) . .
O1 K3 Te1 97.5(3) . 21
O1 K3 Te1 87.2(3) . 3_565
O1 K3 K4 137.2(3) . 21
O1 K3 K4 48.4(3) . 3_565
O1 K3 K3 43.8(3) . 17_554
O1 K3 K2 61.36(9) . 18_554
O1 K3 K2 121.04(15) . 21
O1 K3 O2 172.9(4) . .
O2 K3 Tl1 73.7(3) . .
O2 K3 Te2 95.7(3) . .
O2 K3 Te2 85.0(3) . 17_554
O2 K3 Te1 88.5(3) . 21
O2 K3 Te1 90.8(3) . 3_565
O2 K3 K4 44.9(3) . 21
O2 K3 K4 134.3(3) . 3_565
O2 K3 K3 133.3(3) . 17_554
O2 K3 K2 112.0(3) . 18_554
O2 K3 K2 65.3(3) . 21
Tl1 K2 Te1 43.81(5) . .
Tl1 K2 Te1 44.42(5) . 17_554
Tl1 K2 K5 98.63(11) . .
Tl1 K2 K3 93.42(11) . 20
Tl1 K2 K3 146.94(11) . 3
Tl1 K2 K3 96.05(10) . 18_544
Tl1 K2 K2 153.12(10) . 20
Te2 K2 Tl1 121.96(12) 3 .
Te2 K2 Tl1 117.31(13) 20 .
Te2 K2 Tl1 45.45(6) . .
Te2 K2 Te2 90.65(11) 3 .
Te2 K2 Te2 86.33(10) 20 .
Te2 K2 Te2 87.92(10) 20 3
Te2 K2 Te1 160.73(15) 20 17_554
Te2 K2 Te1 98.47(10) 20 .
Te2 K2 Te1 77.13(9) . .
Te2 K2 Te1 165.73(14) 3 .
Te2 K2 Te1 75.35(9) . 17_554
Te2 K2 Te1 98.07(10) 3 17_554
Te2 K2 K5 53.19(6) . .
Te2 K2 K5 53.72(6) 3 .
Te2 K2 K5 53.78(6) 20 .
Te2 K2 K3 95.39(10) 20 3
Te2 K2 K3 139.30(12) 3 20
Te2 K2 K3 55.79(8) 20 20
Te2 K2 K3 140.54(13) . 3
Te2 K2 K3 52.69(8) 3 18_544
Te2 K2 K3 138.91(13) 20 18_544
Te2 K2 K3 103.31(11) . 18_544
Te2 K2 K3 103.32(12) . 20
Te2 K2 K3 50.17(8) 3 3
Te2 K2 K2 48.28(9) 20 20
Te2 K2 K2 107.68(6) . 20
Te2 K2 K2 46.43(3) 3 20
Te1 K2 Te1 71.94(8) 17_554 .
Te1 K2 K5 116.11(11) 17_554 .
Te1 K2 K5 120.80(12) . .
Te1 K2 K3 140.74(13) . 3
Te1 K2 K3 122.58(11) . 18_544
Te1 K2 K3 53.85(7) 17_554 18_544
Te1 K2 K3 122.33(12) 17_554 20
Te1 K2 K3 52.59(8) . 20
Te1 K2 K3 102.53(10) 17_554 3
Te1 K2 K2 143.55(12) 17_554 20
Te1 K2 K2 144.50(13) . 20
K5 K2 K3 96.93(10) . 3
K5 K2 K3 100.52(11) . 18_544
K5 K2 K2 54.53(3) . 20
K3 K2 K5 105.70(10) 20 .
K3 K2 K3 52.34(10) 18_544 3
K3 K2 K3 150.38(13) 20 18_544
K3 K2 K3 110.12(11) 20 3
K3 K2 K2 92.90(13) 20 20
K3 K2 K2 51.47(8) 3 20
K3 K2 K2 91.20(10) 18_544 20
O3 K2 Tl1 95.2(3) 2_655 .
O3 K2 Te2 120.4(3) 2_655 20
O3 K2 Te2 140.7(3) 2_655 .
O3 K2 Te2 116.5(3) 2_655 3
O3 K2 Te1 71.1(3) 2_655 .
O3 K2 Te1 73.2(3) 2_655 17_554
O3 K2 K5 166.0(3) 2_655 .
O3 K2 K3 70.1(3) 2_655 3
O3 K2 K3 76.1(3) 2_655 18_544
O3 K2 K3 75.1(3) 2_655 20
O3 K2 K2 111.6(3) 2_655 20
Te2 K1 Te2 85.87(14) 3 .
Te2 K1 Te2 85.87(14) 2 .
Te2 K1 Te2 85.87(14) 2 3
Te2 K1 K4 108.77(9) 2 34
Te2 K1 K4 105.94(8) 3 35_545
Te2 K1 K4 105.94(8) 2 36_445
Te2 K1 K4 161.49(16) 3 34
Te2 K1 K4 108.77(9) . 35_545
Te2 K1 K4 105.94(8) . 34
Te2 K1 K4 108.77(9) 3 36_445
Te2 K1 K4 161.49(16) . 36_445
Te2 K1 K4 161.49(16) 2 35_545
Te2 K1 K5 51.86(9) 3 .
Te2 K1 K5 51.86(9) 2 .
Te2 K1 K5 51.86(9) . .
Te2 K1 K3 99.71(8) 2 17_554
Te2 K1 K3 99.71(8) 3 16_444
Te2 K1 K3 50.80(5) 2 16_444
Te2 K1 K3 135.23(14) . 16_444
Te2 K1 K3 50.80(5) . 17_554
Te2 K1 K3 135.23(14) 3 17_554
K4 K1 K4 57.12(15) 34 35_545
K4 K1 K4 57.12(15) 34 36_445
K4 K1 K4 57.12(15) 35_545 36_445
K4 K1 K3 55.18(10) 36_445 16_444
K4 K1 K3 112.05(17) 35_545 16_444
K4 K1 K3 82.10(12) 34 16_444
K4 K1 K3 82.10(12) 35_545 17_554
K4 K1 K3 112.06(17) 36_445 17_554
K4 K1 K3 55.18(10) 34 17_554
K5 K1 K4 146.50(9) . 34
K5 K1 K4 146.49(9) . 35_545
K5 K1 K4 146.49(9) . 36_445
K5 K1 K3 97.65(11) . 16_444
K5 K1 K3 97.65(11) . 17_554
K3 K1 K3 118.26(5) 17_554 16_444
O2 K1 Te2 78.2(3) 18_544 3
O2 K1 Te2 135.6(3) 17_554 2
O2 K1 Te2 132.9(3) 16_444 .
O2 K1 Te2 132.9(3) 17_554 3
O2 K1 Te2 135.6(3) 18_544 .
O2 K1 Te2 132.9(3) 18_544 2
O2 K1 Te2 78.2(3) 16_444 2
O2 K1 Te2 78.2(3) 17_554 .
O2 K1 Te2 135.6(3) 16_444 3
O2 K1 K4 40.7(3) 18_544 35_545
O2 K1 K4 83.5(3) 17_554 36_445
O2 K1 K4 40.7(3) 16_444 36_445
O2 K1 K4 83.5(3) 16_444 35_545
O2 K1 K4 42.6(3) 18_544 36_445
O2 K1 K4 40.7(3) 17_554 34
O2 K1 K4 42.6(3) 16_444 34
O2 K1 K4 83.5(3) 18_544 34
O2 K1 K4 42.6(3) 17_554 35_545
O2 K1 K5 130.0(3) 17_554 .
O2 K1 K5 130.0(3) 16_444 .
O2 K1 K5 130.0(3) 18_544 .
O2 K1 K3 122.7(3) 18_544 17_554
O2 K1 K3 39.6(3) 16_444 16_444
O2 K1 K3 122.7(3) 17_554 16_444
O2 K1 K3 88.5(3) 16_444 17_554
O2 K1 K3 39.6(3) 17_554 17_554
O2 K1 K3 88.5(3) 18_544 16_444
O2 K1 O2 83.1(4) 17_554 18_544
O2 K1 O2 83.1(4) 17_554 16_444
O2 K1 O2 83.1(4) 18_544 16_444
K4 O1 K4 90.5(6) 3_565 16_444
K3 O1 K4 88.74(14) . 3_565
K3 O1 K4 88.74(14) 17_554 16_444
K3 O1 K4 175.13(18) 17_554 3_565
K3 O1 K4 175.13(18) . 16_444
K3 O1 K3 92.4(6) . 17_554
K4 O2 K4 91.7(4) 21 19_665
K4 O2 K1 95.6(5) 21 16_554
K4 O2 K1 93.5(5) 19_665 16_554
K3 O2 K4 91.2(4) . 21
K3 O2 K4 168.8(6) . 19_665
K3 O2 K1 97.0(4) . 16_554
K4 O3 K4 94.8(5) . 18_654
K4 O3 K4 94.0(5) . 3_665
K4 O3 K4 101.0(5) 3_665 18_654
K4 O3 K2 126.1(6) . 3_665
K4 O3 K2 119.4(5) 3_665 3_665
K2 O3 K4 116.0(5) 3_665 18_654
K4 O4 K4 98.18(19) . 17_554
K4 O4 K4 173.64(19) 3_665 17_554
K4 O4 K4 86.35(13) 2_655 3_665
K4 O4 K4 86.35(13) 17_554 18_654
K4 O4 K4 98.19(19) 3_665 18_654
K4 O4 K4 89.49(17) 2_655 17_554
K4 O4 K4 89.49(17) . 18_654
K4 O4 K4 86.35(13) 16_544 17_554
K4 O4 K4 89.48(17) 3_665 16_544
K4 O4 K4 173.65(19) 2_655 18_654
K4 O4 K4 86.35(13) 2_655 .
K4 O4 K4 86.35(13) 16_544 18_654
K4 O4 K4 86.35(13) 3_665 .
K4 O4 K4 98.18(19) 2_655 16_544
K4 O4 K4 173.64(19) 16_544 .

loop_
_geom_bond_atom_site_label_1
_geom_bond_atom_site_label_2
_geom_bond_distance
_geom_bond_site_symmetry_2
Tl1 Te2 2.8387(12) .
Tl1 Te2 2.8386(12) 17_554
Tl1 Te1 2.8458(13) 17_554
Tl1 Te1 2.8458(13) .
Tl1 K3 3.992(4) 17_554
Tl1 K3 3.992(4) .
Tl1 K2 3.692(5) .
Tl1 K2 3.692(5) 17_554
Te2 K5 3.5543(11) .
Te2 K3 3.537(4) 17_554
Te2 K3 3.645(4) .
Te2 K2 3.656(5) .
Te2 K2 3.553(5) 2
Te2 K2 3.542(4) 21
Te2 K1 3.763(5) .
Te1 K4 3.694(6) 19_665
Te1 K4 3.539(6) .
Te1 K3 3.695(4) 2_665
Te1 K3 3.585(4) 20
Te1 K2 3.829(4) 17_554
Te1 K2 3.916(5) .
K4 Te1 3.694(6) 19_665
K4 K4 4.178(10) 2_655
K4 K3 4.052(6) 20
K4 K3 4.046(7) 2_665
K4 O1 3.026(15) 2_665
K4 O2 2.862(14) 20
K4 O2 2.962(15) 19_665
K4 O3 3.051(15) 18_654
K4 O3 2.783(17) .
K4 O3 2.928(16) 2_655
K4 O4 3.053(6) .
K5 Te2 3.5543(11) 2
K5 Te2 3.5543(11) 20
K5 Te2 3.5543(11) 21
K5 Te2 3.5543(11) 3
K5 Te2 3.5543(11) 19
K5 K2 4.207(4) 19
K5 K2 4.207(4) 2
K5 K2 4.207(4) 20
K5 K2 4.207(4) 21
K5 K2 4.207(4) 3
K5 K2 4.207(4) .
K3 Te2 3.537(4) 17_554
K3 Te1 3.585(4) 21
K3 Te1 3.695(4) 3_565
K3 K4 4.046(7) 3_565
K3 K4 4.052(6) 21
K3 K3 3.975(7) 17_554
K3 K2 4.282(5) 18_554
K3 K2 4.162(6) 21
K3 O1 2.753(15) .
K3 O2 2.812(15) .
K2 Te2 3.542(4) 20
K2 Te2 3.553(5) 3
K2 Te1 3.829(4) 17_554
K2 K3 4.161(6) 20
K2 K3 4.693(6) 3
K2 K3 4.282(5) 18_544
K2 K2 4.882(6) 20
K2 O3 2.952(18) 2_655
K1 Te2 3.763(5) 2
K1 Te2 3.763(5) 3
K1 K4 4.369(8) 35_545
K1 K4 4.369(8) 36_445
K1 K4 4.369(8) 34
K1 K3 4.380(4) 17_554
K1 K3 4.380(4) 16_444
K1 O2 3.035(17) 17_554
K1 O2 3.035(17) 18_544
K1 O2 3.035(17) 16_444
O1 K4 3.026(15) 16_444
O1 K4 3.026(15) 3_565
O1 K3 2.753(15) 17_554
O2 K4 2.962(15) 19_665
O2 K4 2.862(14) 21
O2 K1 3.034(17) 16_554
O3 K4 3.051(15) 18_654
O3 K4 2.928(16) 3_665
O3 K2 2.952(18) 3_665
O4 K4 3.053(6) 18_654
O4 K4 3.053(6) 16_544
O4 K4 3.053(6) 17_554
O4 K4 3.053(6) 2_655
O4 K4 3.053(6) 3_665
